data_7160897
loop_
_publ_author_name
'Kameshwaran, Chinnagounder'
'Nawaz Khan, Fazlur-Rahman'

_publ_section_title
;
 Ruthenium-Catalyzed Late-Stage C--H Alkenylation of
 N-arylpyridazino[4,5-b] quinolin-1(2H)-ones
;
_journal_name_full 'Organic &amp; Biomolecular Chemistry'
_journal_paper_doi 10.1039/D5OB01511A
_journal_year 2025
_chemical_formula_moiety 'C23 H12 Cl3 N3 O'
_chemical_formula_sum 'C23 H12 Cl3 N3 O'
_chemical_formula_weight 452.71
_space_group_crystal_system monoclinic
_space_group_IT_number 14
_space_group_name_Hall '-P 2yn'
_space_group_name_H-M_alt 'P 1 21/n 1'
_atom_sites_solution_hydrogens geom
_audit_creation_date 2024-08-06
_audit_creation_method
;
Olex2 1.5
(compiled 2024.02.16 svn.r378c4104 for OlexSys, GUI svn.r6928)
;
_audit_update_record
;
2024-08-06 deposited with the CCDC.	2025-11-28 downloaded from the CCDC.
;
_cell_angle_alpha 90
_cell_angle_beta 97.201(8)
_cell_angle_gamma 90
_cell_formula_units_Z 4
_cell_length_a 11.925(3)
_cell_length_b 11.551(3)
_cell_length_c 14.849(4)
_cell_measurement_reflns_used 9907
_cell_measurement_temperature 300(2)
_cell_measurement_theta_max 28.140
_cell_measurement_theta_min 2.465
_cell_volume 2029.3(9)
_computing_cell_refinement 'SAINT V8.40B (?, 2016)'
_computing_data_reduction 'SAINT V8.40B (?, 2016)'
_computing_molecular_graphics 'Olex2 1.5 (Dolomanov et al., 2009)'
_computing_publication_material 'Olex2 1.5 (Dolomanov et al., 2009)'
_computing_structure_refinement 'SHELXL 2019/3 (Sheldrick, 2015)'
_computing_structure_solution 'olex2.solve 1.5 (Bourhis et al., 2015)'
_diffrn_ambient_temperature 300.00
_diffrn_measured_fraction_theta_full 0.997
_diffrn_measured_fraction_theta_max 0.997
_diffrn_measurement_device_type 'Bruker D8 Quest'
_diffrn_radiation_type MoK\a
_diffrn_radiation_wavelength 0.71073
_diffrn_reflns_av_R_equivalents 0.0377
_diffrn_reflns_av_unetI/netI 0.0251
_diffrn_reflns_Laue_measured_fraction_full 0.997
_diffrn_reflns_Laue_measured_fraction_max 0.997
_diffrn_reflns_limit_h_max 15
_diffrn_reflns_limit_h_min -15
_diffrn_reflns_limit_k_max 14
_diffrn_reflns_limit_k_min -14
_diffrn_reflns_limit_l_max 18
_diffrn_reflns_limit_l_min -18
_diffrn_reflns_number 35920
_diffrn_reflns_point_group_measured_fraction_full 0.997
_diffrn_reflns_point_group_measured_fraction_max 0.997
_diffrn_reflns_theta_full 25.242
_diffrn_reflns_theta_max 26.731
_diffrn_reflns_theta_min 2.068
_exptl_absorpt_coefficient_mu 0.473
_exptl_absorpt_correction_T_max 0.7457
_exptl_absorpt_correction_T_min 0.6851
_exptl_absorpt_correction_type multi-scan
_exptl_crystal_colour yellow
_exptl_crystal_colour_primary yellow
_exptl_crystal_density_diffrn 1.482
_exptl_crystal_description block
_exptl_crystal_F_000 920
_exptl_crystal_size_max 0.252
_exptl_crystal_size_mid 0.207
_exptl_crystal_size_min 0.179
_refine_diff_density_max 0.648
_refine_diff_density_min -0.480
_refine_diff_density_rms 0.053
_refine_ls_extinction_method none
_refine_ls_goodness_of_fit_ref 1.022
_refine_ls_hydrogen_treatment constr
_refine_ls_matrix_type full
_refine_ls_number_parameters 271
_refine_ls_number_reflns 4300
_refine_ls_number_restraints 0
_refine_ls_restrained_S_all 1.022
_refine_ls_R_factor_all 0.0563
_refine_ls_R_factor_gt 0.0462
_refine_ls_shift/su_max 0.001
_refine_ls_shift/su_mean 0.000
_refine_ls_structure_factor_coef Fsqd
_refine_ls_weighting_details 'w=1/[\s^2^(Fo^2^)+(0.0911P)^2^+0.7847P] where P=(Fo^2^+2Fc^2^)/3'
_refine_ls_weighting_scheme calc
_refine_ls_wR_factor_gt 0.1389
_refine_ls_wR_factor_ref 0.1500
_reflns_Friedel_coverage 0.000
_reflns_number_gt 3582
_reflns_number_total 4300
_reflns_threshold_expression 'I > 2\s(I)'
_cod_data_source_file d5ob01511a2.cif
_cod_data_source_block ckcy_1_270724_0m_a
_cod_original_cell_volume 2029.3(10)
_cod_database_code 7160897
_shelx_shelxl_version_number 2019/3
_shelx_space_group_comment
;
The symmetry employed for this shelxl refinement is uniquely defined
by the following loop, which should always be used as a source of
symmetry information in preference to the above space-group names.
They are only intended as comments.
;
_shelx_estimated_absorpt_t_max 0.920
_shelx_estimated_absorpt_t_min 0.890
_olex2_refinement_description
;
1. Fixed Uiso
 At 1.2 times of:
  All C(H) groups
2.a Aromatic/amide H refined with riding coordinates:
 C2(H2), C4(H4), C6(H6), C10(H10), C15(H15), C16(H16), C17(H17), C18(H18),
 C19(H19), C20(H20), C22(H22), C23(H23)
;
_olex2_submission_special_instructions 'No special instructions were received'

loop_
_space_group_symop_operation_xyz
'x, y, z'
'-x+1/2, y+1/2, -z+1/2'
'-x, -y, -z'
'x-1/2, -y-1/2, z-1/2'

loop_
_atom_site_label
_atom_site_type_symbol
_atom_site_fract_x
_atom_site_fract_y
_atom_site_fract_z
_atom_site_U_iso_or_equiv
_atom_site_adp_type
_atom_site_occupancy
_atom_site_site_symmetry_order
_atom_site_calc_flag
_atom_site_refinement_flags_posn
_atom_site_refinement_flags_adp
_atom_site_refinement_flags_occupancy
_atom_site_disorder_assembly
_atom_site_disorder_group
Cl1 Cl 0.53387(7) 0.71997(8) 1.09707(4) 0.0839(3) Uani 1 1 d . . . . .
Cl2 Cl 0.14202(7) 0.50660(10) 0.97770(5) 0.0930(3) Uani 1 1 d . . . . .
Cl3 Cl 0.88152(5) 0.55284(6) 0.34703(4) 0.0591(2) Uani 1 1 d . . . . .
O1 O 0.58255(14) 0.53789(15) 0.79498(10) 0.0541(4) Uani 1 1 d . . . . .
N1 N 0.41837(13) 0.63502(14) 0.75981(10) 0.0380(4) Uani 1 1 d . . . . .
N2 N 0.33369(14) 0.68318(15) 0.69949(12) 0.0422(4) Uani 1 1 d . . . . .
N3 N 0.46493(13) 0.68154(14) 0.49543(11) 0.0377(4) Uani 1 1 d . . . . .
C1 C 0.39198(16) 0.62644(17) 0.85149(13) 0.0391(4) Uani 1 1 d . . . . .
C2 C 0.46776(18) 0.66946(19) 0.92187(14) 0.0456(5) Uani 1 1 d . . . . .
H2 H 0.535664 0.702522 0.910428 0.055 Uiso 1 1 calc R U . . .
C3 C 0.44053(19) 0.6623(2) 1.00903(14) 0.0485(5) Uani 1 1 d . . . . .
C4 C 0.34090(19) 0.6119(2) 1.02849(14) 0.0501(5) Uani 1 1 d . . . . .
H4 H 0.323841 0.606367 1.087755 0.060 Uiso 1 1 calc R U . . .
C5 C 0.26823(19) 0.5704(2) 0.95638(15) 0.0500(5) Uani 1 1 d . . . . .
C6 C 0.29134(17) 0.5770(2) 0.86751(14) 0.0461(5) Uani 1 1 d . . . . .
H6 H 0.240395 0.548819 0.820014 0.055 Uiso 1 1 calc R U . . .
C7 C 0.52004(15) 0.58870(16) 0.73825(13) 0.0361(4) Uani 1 1 d . . . . .
C8 C 0.54265(14) 0.60923(15) 0.64411(12) 0.0317(4) Uani 1 1 d . . . . .
C9 C 0.45640(15) 0.66096(15) 0.58217(12) 0.0336(4) Uani 1 1 d . . . . .
C10 C 0.35256(16) 0.69399(18) 0.61662(13) 0.0407(4) Uani 1 1 d . . . . .
H10 H 0.295239 0.725390 0.575629 0.049 Uiso 1 1 calc R U . . .
C11 C 0.64447(15) 0.57930(15) 0.61407(12) 0.0329(4) Uani 1 1 d . . . . .
C12 C 0.65636(15) 0.60121(15) 0.52167(12) 0.0345(4) Uani 1 1 d . . . . .
C13 C 0.56369(16) 0.65140(15) 0.46491(13) 0.0351(4) Uani 1 1 d . . . . .
C14 C 0.74068(16) 0.52514(16) 0.67348(13) 0.0356(4) Uani 1 1 d . . . . .
C15 C 0.75250(18) 0.40638(19) 0.67509(15) 0.0471(5) Uani 1 1 d . . . . .
H15 H 0.700976 0.360325 0.639026 0.057 Uiso 1 1 calc R U . . .
C16 C 0.8409(2) 0.3559(2) 0.73029(18) 0.0565(6) Uani 1 1 d . . . . .
H16 H 0.848891 0.275811 0.730802 0.068 Uiso 1 1 calc R U . . .
C17 C 0.91732(19) 0.4229(2) 0.78456(17) 0.0564(6) Uani 1 1 d . . . . .
H17 H 0.974952 0.388233 0.823325 0.068 Uiso 1 1 calc R U . . .
C18 C 0.9079(2) 0.5402(2) 0.78102(19) 0.0624(7) Uani 1 1 d . . . . .
H18 H 0.960307 0.585917 0.816491 0.075 Uiso 1 1 calc R U . . .
C19 C 0.82037(18) 0.5920(2) 0.72477(17) 0.0523(5) Uani 1 1 d . . . . .
H19 H 0.815497 0.672314 0.721678 0.063 Uiso 1 1 calc R U . . .
C20 C 0.75590(17) 0.57210(17) 0.48362(14) 0.0408(4) Uani 1 1 d . . . . .
H20 H 0.817388 0.540061 0.519826 0.049 Uiso 1 1 calc R U . . .
C21 C 0.76093(17) 0.59125(19) 0.39399(14) 0.0434(5) Uani 1 1 d . . . . .
C22 C 0.66987(19) 0.64003(19) 0.33678(14) 0.0480(5) Uani 1 1 d . . . . .
H22 H 0.675530 0.651993 0.275578 0.058 Uiso 1 1 calc R U . . .
C23 C 0.57384(18) 0.66944(19) 0.37165(14) 0.0451(5) Uani 1 1 d . . . . .
H23 H 0.513855 0.701850 0.333945 0.054 Uiso 1 1 calc R U . . .

loop_
_atom_site_aniso_label
_atom_site_aniso_U_11
_atom_site_aniso_U_22
_atom_site_aniso_U_33
_atom_site_aniso_U_23
_atom_site_aniso_U_13
_atom_site_aniso_U_12
Cl1 0.0788(5) 0.1236(7) 0.0468(4) -0.0203(4) -0.0019(3) -0.0249(4)
Cl2 0.0651(5) 0.1569(9) 0.0617(4) -0.0009(5) 0.0261(3) -0.0416(5)
Cl3 0.0522(3) 0.0754(4) 0.0548(3) -0.0081(3) 0.0267(3) -0.0001(3)
O1 0.0485(8) 0.0756(11) 0.0400(8) 0.0171(7) 0.0126(7) 0.0227(8)
N1 0.0340(8) 0.0461(9) 0.0348(8) 0.0006(7) 0.0079(6) 0.0046(7)
N2 0.0341(8) 0.0523(10) 0.0404(9) -0.0010(7) 0.0056(7) 0.0069(7)
N3 0.0379(8) 0.0398(8) 0.0353(8) 0.0025(7) 0.0042(6) 0.0014(7)
C1 0.0384(10) 0.0438(11) 0.0363(10) -0.0003(8) 0.0095(8) 0.0053(8)
C2 0.0413(11) 0.0535(12) 0.0432(11) -0.0040(9) 0.0096(8) -0.0027(9)
C3 0.0486(12) 0.0586(13) 0.0376(10) -0.0053(9) 0.0024(9) 0.0021(10)
C4 0.0567(13) 0.0600(14) 0.0354(10) 0.0044(9) 0.0129(9) 0.0093(11)
C5 0.0435(11) 0.0642(14) 0.0445(11) 0.0041(10) 0.0137(9) -0.0023(10)
C6 0.0386(10) 0.0607(13) 0.0396(10) -0.0019(9) 0.0075(8) 0.0001(9)
C7 0.0339(9) 0.0376(9) 0.0374(10) 0.0010(8) 0.0070(7) 0.0016(7)
C8 0.0319(9) 0.0299(8) 0.0336(9) -0.0010(7) 0.0051(7) -0.0011(7)
C9 0.0312(9) 0.0333(9) 0.0358(9) -0.0014(7) 0.0021(7) -0.0011(7)
C10 0.0338(10) 0.0481(11) 0.0398(10) 0.0010(8) 0.0026(8) 0.0064(8)
C11 0.0320(9) 0.0306(8) 0.0364(9) -0.0012(7) 0.0048(7) 0.0000(7)
C12 0.0357(9) 0.0316(9) 0.0369(9) -0.0016(7) 0.0075(7) -0.0024(7)
C13 0.0379(9) 0.0312(9) 0.0367(9) -0.0002(7) 0.0062(7) -0.0042(7)
C14 0.0306(9) 0.0425(10) 0.0351(9) 0.0016(7) 0.0096(7) 0.0054(7)
C15 0.0421(11) 0.0434(11) 0.0553(12) 0.0033(9) 0.0042(9) 0.0026(9)
C16 0.0503(13) 0.0490(12) 0.0713(15) 0.0173(11) 0.0118(11) 0.0134(10)
C17 0.0378(11) 0.0756(16) 0.0551(13) 0.0166(12) 0.0033(10) 0.0149(11)
C18 0.0429(13) 0.0696(16) 0.0700(16) -0.0092(12) -0.0116(11) 0.0056(11)
C19 0.0433(11) 0.0440(11) 0.0663(14) -0.0056(10) -0.0054(10) 0.0052(9)
C20 0.0386(10) 0.0427(10) 0.0422(10) -0.0013(8) 0.0099(8) 0.0001(8)
C21 0.0447(11) 0.0436(11) 0.0455(11) -0.0049(9) 0.0194(9) -0.0056(9)
C22 0.0558(12) 0.0545(12) 0.0361(10) 0.0032(9) 0.0153(9) -0.0059(10)
C23 0.0484(11) 0.0488(11) 0.0387(10) 0.0064(9) 0.0076(9) -0.0001(9)

loop_
_atom_type_symbol
_atom_type_description
_atom_type_scat_dispersion_real
_atom_type_scat_dispersion_imag
_atom_type_scat_source
C C 0.0033 0.0016 'International Tables Vol C Tables 4.2.6.8 and 6.1.1.4'
H H 0.0000 0.0000 'International Tables Vol C Tables 4.2.6.8 and 6.1.1.4'
Cl Cl 0.1484 0.1585 'International Tables Vol C Tables 4.2.6.8 and 6.1.1.4'
N N 0.0061 0.0033 'International Tables Vol C Tables 4.2.6.8 and 6.1.1.4'
O O 0.0106 0.0060 'International Tables Vol C Tables 4.2.6.8 and 6.1.1.4'

loop_
_geom_angle_atom_site_label_1
_geom_angle_atom_site_label_2
_geom_angle_atom_site_label_3
_geom_angle
_geom_angle_site_symmetry_1
_geom_angle_site_symmetry_3
_geom_angle_publ_flag
N2 N1 C1 114.39(15) . . ?
N2 N1 C7 126.19(15) . . ?
C7 N1 C1 119.27(15) . . ?
C10 N2 N1 117.33(16) . . ?
C9 N3 C13 116.94(16) . . ?
C2 C1 N1 119.33(18) . . ?
C6 C1 N1 119.40(18) . . ?
C6 C1 C2 121.26(18) . . ?
C1 C2 H2 120.7 . . ?
C3 C2 C1 118.7(2) . . ?
C3 C2 H2 120.7 . . ?
C2 C3 Cl1 118.66(18) . . ?
C2 C3 C4 122.1(2) . . ?
C4 C3 Cl1 119.26(17) . . ?
C3 C4 H4 121.4 . . ?
C5 C4 C3 117.19(19) . . ?
C5 C4 H4 121.4 . . ?
C4 C5 Cl2 118.73(17) . . ?
C4 C5 C6 122.8(2) . . ?
C6 C5 Cl2 118.49(18) . . ?
C1 C6 C5 118.0(2) . . ?
C1 C6 H6 121.0 . . ?
C5 C6 H6 121.0 . . ?
O1 C7 N1 120.28(17) . . ?
O1 C7 C8 124.75(17) . . ?
N1 C7 C8 114.95(15) . . ?
C9 C8 C7 118.48(16) . . ?
C11 C8 C7 122.36(16) . . ?
C11 C8 C9 119.16(16) . . ?
N3 C9 C8 124.47(17) . . ?
N3 C9 C10 117.94(16) . . ?
C8 C9 C10 117.58(16) . . ?
N2 C10 C9 124.94(17) . . ?
N2 C10 H10 117.5 . . ?
C9 C10 H10 117.5 . . ?
C8 C11 C12 117.60(16) . . ?
C8 C11 C14 123.52(16) . . ?
C12 C11 C14 118.87(16) . . ?
C11 C12 C13 118.67(16) . . ?
C20 C12 C11 122.21(17) . . ?
C20 C12 C13 119.10(17) . . ?
N3 C13 C12 123.14(17) . . ?
N3 C13 C23 118.08(17) . . ?
C23 C13 C12 118.77(18) . . ?
C15 C14 C11 119.74(18) . . ?
C19 C14 C11 121.13(18) . . ?
C19 C14 C15 119.10(18) . . ?
C14 C15 H15 120.0 . . ?
C14 C15 C16 119.9(2) . . ?
C16 C15 H15 120.0 . . ?
C15 C16 H16 119.7 . . ?
C17 C16 C15 120.7(2) . . ?
C17 C16 H16 119.7 . . ?
C16 C17 H17 120.3 . . ?
C18 C17 C16 119.5(2) . . ?
C18 C17 H17 120.3 . . ?
C17 C18 H18 119.8 . . ?
C17 C18 C19 120.4(2) . . ?
C19 C18 H18 119.8 . . ?
C14 C19 C18 120.3(2) . . ?
C14 C19 H19 119.8 . . ?
C18 C19 H19 119.8 . . ?
C12 C20 H20 120.2 . . ?
C21 C20 C12 119.61(19) . . ?
C21 C20 H20 120.2 . . ?
C20 C21 Cl3 119.57(17) . . ?
C20 C21 C22 122.03(19) . . ?
C22 C21 Cl3 118.38(16) . . ?
C21 C22 H22 120.2 . . ?
C23 C22 C21 119.54(19) . . ?
C23 C22 H22 120.2 . . ?
C13 C23 H23 119.5 . . ?
C22 C23 C13 120.9(2) . . ?
C22 C23 H23 119.5 . . ?

loop_
_geom_bond_atom_site_label_1
_geom_bond_atom_site_label_2
_geom_bond_distance
_geom_bond_site_symmetry_2
_geom_bond_publ_flag
Cl1 C3 1.740(2) . ?
Cl2 C5 1.740(2) . ?
Cl3 C21 1.733(2) . ?
O1 C7 1.205(2) . ?
N1 N2 1.380(2) . ?
N1 C1 1.439(2) . ?
N1 C7 1.399(2) . ?
N2 C10 1.285(3) . ?
N3 C9 1.326(2) . ?
N3 C13 1.359(2) . ?
C1 C2 1.385(3) . ?
C1 C6 1.377(3) . ?
C2 H2 0.9300 . ?
C2 C3 1.376(3) . ?
C3 C4 1.386(3) . ?
C4 H4 0.9300 . ?
C4 C5 1.377(3) . ?
C5 C6 1.384(3) . ?
C6 H6 0.9300 . ?
C7 C8 1.476(3) . ?
C8 C9 1.423(2) . ?
C8 C11 1.389(2) . ?
C9 C10 1.449(3) . ?
C10 H10 0.9300 . ?
C11 C12 1.420(3) . ?
C11 C14 1.494(2) . ?
C12 C13 1.426(3) . ?
C12 C20 1.418(3) . ?
C13 C23 1.421(3) . ?
C14 C15 1.379(3) . ?
C14 C19 1.378(3) . ?
C15 H15 0.9300 . ?
C15 C16 1.381(3) . ?
C16 H16 0.9300 . ?
C16 C17 1.376(4) . ?
C17 H17 0.9300 . ?
C17 C18 1.360(4) . ?
C18 H18 0.9300 . ?
C18 C19 1.388(3) . ?
C19 H19 0.9300 . ?
C20 H20 0.9300 . ?
C20 C21 1.358(3) . ?
C21 C22 1.410(3) . ?
C22 H22 0.9300 . ?
C22 C23 1.358(3) . ?
C23 H23 0.9300 . ?

loop_
_geom_torsion_atom_site_label_1
_geom_torsion_atom_site_label_2
_geom_torsion_atom_site_label_3
_geom_torsion_atom_site_label_4
_geom_torsion
_geom_torsion_site_symmetry_1
_geom_torsion_site_symmetry_2
_geom_torsion_site_symmetry_3
_geom_torsion_site_symmetry_4
_geom_torsion_publ_flag
Cl1 C3 C4 C5 178.23(18) . . . . ?
Cl2 C5 C6 C1 -179.31(17) . . . . ?
Cl3 C21 C22 C23 179.12(17) . . . . ?
O1 C7 C8 C9 174.14(19) . . . . ?
O1 C7 C8 C11 -5.5(3) . . . . ?
N1 N2 C10 C9 -0.9(3) . . . . ?
N1 C1 C2 C3 178.98(19) . . . . ?
N1 C1 C6 C5 -179.77(19) . . . . ?
N1 C7 C8 C9 -6.9(2) . . . . ?
N1 C7 C8 C11 173.47(16) . . . . ?
N2 N1 C1 C2 -128.8(2) . . . . ?
N2 N1 C1 C6 50.4(2) . . . . ?
N2 N1 C7 O1 -172.12(19) . . . . ?
N2 N1 C7 C8 8.9(3) . . . . ?
N3 C9 C10 N2 -177.47(19) . . . . ?
N3 C13 C23 C22 -179.32(19) . . . . ?
C1 N1 N2 C10 179.48(18) . . . . ?
C1 N1 C7 O1 3.1(3) . . . . ?
C1 N1 C7 C8 -175.89(16) . . . . ?
C1 C2 C3 Cl1 -178.23(16) . . . . ?
C1 C2 C3 C4 1.1(3) . . . . ?
C2 C1 C6 C5 -0.6(3) . . . . ?
C2 C3 C4 C5 -1.1(3) . . . . ?
C3 C4 C5 Cl2 -179.90(18) . . . . ?
C3 C4 C5 C6 0.2(4) . . . . ?
C4 C5 C6 C1 0.6(3) . . . . ?
C6 C1 C2 C3 -0.2(3) . . . . ?
C7 N1 N2 C10 -5.1(3) . . . . ?
C7 N1 C1 C2 55.4(3) . . . . ?
C7 N1 C1 C6 -125.4(2) . . . . ?
C7 C8 C9 N3 -178.36(17) . . . . ?
C7 C8 C9 C10 2.1(2) . . . . ?
C7 C8 C11 C12 178.94(16) . . . . ?
C7 C8 C11 C14 -0.7(3) . . . . ?
C8 C9 C10 N2 2.1(3) . . . . ?
C8 C11 C12 C13 -0.5(3) . . . . ?
C8 C11 C12 C20 -178.83(17) . . . . ?
C8 C11 C14 C15 94.7(2) . . . . ?
C8 C11 C14 C19 -87.4(3) . . . . ?
C9 N3 C13 C12 -0.8(3) . . . . ?
C9 N3 C13 C23 178.22(17) . . . . ?
C9 C8 C11 C12 -0.7(3) . . . . ?
C9 C8 C11 C14 179.70(16) . . . . ?
C11 C8 C9 N3 1.3(3) . . . . ?
C11 C8 C9 C10 -178.29(17) . . . . ?
C11 C12 C13 N3 1.3(3) . . . . ?
C11 C12 C13 C23 -177.69(17) . . . . ?
C11 C12 C20 C21 177.62(18) . . . . ?
C11 C14 C15 C16 -179.6(2) . . . . ?
C11 C14 C19 C18 178.6(2) . . . . ?
C12 C11 C14 C15 -84.9(2) . . . . ?
C12 C11 C14 C19 93.0(2) . . . . ?
C12 C13 C23 C22 -0.2(3) . . . . ?
C12 C20 C21 Cl3 -178.65(15) . . . . ?
C12 C20 C21 C22 0.3(3) . . . . ?
C13 N3 C9 C8 -0.5(3) . . . . ?
C13 N3 C9 C10 179.07(16) . . . . ?
C13 C12 C20 C21 -0.7(3) . . . . ?
C14 C11 C12 C13 179.12(16) . . . . ?
C14 C11 C12 C20 0.8(3) . . . . ?
C14 C15 C16 C17 0.5(3) . . . . ?
C15 C14 C19 C18 -3.5(3) . . . . ?
C15 C16 C17 C18 -2.5(4) . . . . ?
C16 C17 C18 C19 1.5(4) . . . . ?
C17 C18 C19 C14 1.5(4) . . . . ?
C19 C14 C15 C16 2.5(3) . . . . ?
C20 C12 C13 N3 179.71(17) . . . . ?
C20 C12 C13 C23 0.7(3) . . . . ?
C20 C21 C22 C23 0.2(3) . . . . ?
C21 C22 C23 C13 -0.2(3) . . . . ?
